data_9008384
loop_
_publ_author_name
'Giester, G.'
'Zemann, J.'

_publ_section_title
;The crystal structure of the natrochalcite-type compounds
 (Me+)Cu2(OH)(zO4)2*H2O [Me+ = Na,K,Rb; z = S,Se], with special reference to
 the hydrogen bonds Locality: synthetic
;
_journal_name_full 'Zeitschrift fur Kristallographie'
_journal_page_first 431
_journal_page_last 442
_journal_volume 179
_journal_year 1987
_chemical_compound_source Synthetic
_chemical_formula_structural KCu2(OH)(SO4)2(H2O)
_chemical_formula_sum 'Cu2 H6 K O10 S2'
_chemical_name_mineral Kaliochalcite
_space_group_IT_number 12
_symmetry_space_group_name_Hall '-C 2y'
_symmetry_space_group_name_H-M 'C 1 2/m 1'
_cell_angle_alpha 90
_cell_angle_beta 117.45
_cell_angle_gamma 90
_cell_formula_units_Z 2
_cell_length_a 8.955
_cell_length_b 6.265
_cell_length_c 7.628
_cell_volume 379.772
_database_code_amcsd 0010973
_exptl_crystal_density_diffrn 3.466
_cod_original_formula_sum 'K Cu2 S2 O10 H6'
_cod_database_code 9008384

loop_
_space_group_symop_operation_xyz
x,y,z
1/2+x,1/2+y,z
x,-y,z
1/2+x,1/2-y,z
-x,y,-z
1/2-x,1/2+y,-z
-x,-y,-z
1/2-x,1/2-y,-z

loop_
_atom_site_aniso_label
_atom_site_aniso_U_11
_atom_site_aniso_U_22
_atom_site_aniso_U_33
_atom_site_aniso_U_12
_atom_site_aniso_U_13
_atom_site_aniso_U_23
K 0.00960 0.02030 0.01060 0.00000 0.00290 0.00000
Cu 0.00570 0.00720 0.01100 0.00030 0.00270 -0.00100
S 0.00530 0.00790 0.00690 0.00000 0.00240 0.00000
O1 0.00990 0.01370 0.01240 0.00000 0.00740 0.00000
O2 0.01060 0.02160 0.00680 0.00000 0.00160 0.00000
O3 0.00800 0.00860 0.01330 0.00160 0.00250 -0.00080
Wat4 0.00710 0.00900 0.01070 0.00000 0.00420 0.00000
O-H4 0.00710 0.00900 0.01070 0.00000 0.00420 0.00000

loop_
_atom_site_label
_atom_site_fract_x
_atom_site_fract_y
_atom_site_fract_z
_atom_site_occupancy
_atom_site_type_symbol
_atom_site_attached_hydrogens
K 0.00000 0.50000 0.50000 1.00000 K 0
Cu 0.25000 0.25000 0.00000 1.00000 Cu 0
S 0.08019 0.00000 0.28786 1.00000 S 0
O1 0.18620 0.00000 0.18510 1.00000 O 0
O2 0.18470 0.00000 0.50000 1.00000 O 0
O3 -0.02830 0.19460 0.22760 1.00000 O 0
Wat4 0.15600 0.50000 0.07460 0.50000 O 2
O-H4 0.15600 0.50000 0.07460 0.50000 O 1
H 0.18400 0.50000 0.19400 0.50000 H 0

loop_
_cod_changelog_entry_id
_cod_changelog_entry_author
_cod_changelog_entry_date
_cod_changelog_entry_text
1
;cod-tools version 3.8.0
Id: cif_guess_AMCSD_atom_types 9581 2023-05-17 12:35:41Z saulius
;
2023-05-18T11:40:03+03:00
;Derived atom types and hydrogen counts
from atom names that follow the AMCSD naming convention
(Wat == water, O-H == hydroxyl).
;
2
;cod-tools version 3.10.1
Id: cif_fix_AMCSD_aniso_labels 10200 2024-08-01 14:09:44Z saulius
;
2024-08-02T12:21:12+03:00
;Changed the following '_atom_site_aniso_label' values:
'OH4' -> 'O-H4'
;

loop_
_cod_related_entry_id
_cod_related_entry_database
_cod_related_entry_code
1 AMCSD 0010973
